data_4337223
loop_
_publ_author_name
'Han, Jing'
'Nishihara, Sadafumi'
'Inoue, Katsuya'
'Kurmoo, Mohamedally'

_publ_section_title
;
 On the Nature of the Structural and Magnetic Phase Transitions in the
 Layered Perovskite-Like (CH3NH3)2[Fe(II)Cl4].
;
_journal_issue 4
_journal_name_full 'Inorganic chemistry'
_journal_page_first 2068
_journal_page_last 2075
_journal_paper_doi 10.1021/ic402535u
_journal_volume 53
_journal_year 2014
_chemical_formula_sum 'C H6 Cl2 Fe0.5 N'
_chemical_formula_weight 130.89
_chemical_name_systematic
; 
 ? 
;
_space_group_IT_number 56
_symmetry_space_group_name_Hall '-P 2ab 2ac'
_symmetry_space_group_name_H-M 'P c c n'
_atom_sites_solution_hydrogens geom
_atom_sites_solution_primary direct
_atom_sites_solution_secondary difmap
_audit_creation_method SHELXL-97
_cell_angle_alpha 90.00
_cell_angle_beta 90.00
_cell_angle_gamma 90.00
_cell_formula_units_Z 8
_cell_length_a 7.198(4)
_cell_length_b 7.198(4)
_cell_length_c 19.144(10)
_cell_measurement_temperature 200(2)
_cell_volume 991.9(9)
_computing_structure_refinement 'SHELXL-97 (Sheldrick, 1997)'
_computing_structure_solution 'SHELXS-97 (Sheldrick, 1990)'
_diffrn_ambient_temperature 200(2)
_diffrn_measured_fraction_theta_full 0.995
_diffrn_measured_fraction_theta_max 0.995
_diffrn_radiation_monochromator graphite
_diffrn_radiation_source 'fine-focus sealed tube'
_diffrn_radiation_type MoK\a
_diffrn_radiation_wavelength 0.71073
_diffrn_reflns_av_R_equivalents 0.0232
_diffrn_reflns_av_sigmaI/netI 0.0231
_diffrn_reflns_limit_h_max 9
_diffrn_reflns_limit_h_min -5
_diffrn_reflns_limit_k_max 9
_diffrn_reflns_limit_k_min -8
_diffrn_reflns_limit_l_max 25
_diffrn_reflns_limit_l_min -20
_diffrn_reflns_number 5088
_diffrn_reflns_theta_full 28.02
_diffrn_reflns_theta_max 28.02
_diffrn_reflns_theta_min 2.13
_exptl_absorpt_coefficient_mu 2.530
_exptl_absorpt_correction_T_max 0.4024
_exptl_absorpt_correction_T_min 0.1973
_exptl_crystal_density_diffrn 1.753
_exptl_crystal_density_method 'not measured'
_exptl_crystal_F_000 528
_exptl_crystal_size_max 0.95
_exptl_crystal_size_mid 0.46
_exptl_crystal_size_min 0.44
_refine_diff_density_max 0.730
_refine_diff_density_min -0.658
_refine_diff_density_rms 0.099
_refine_ls_extinction_method none
_refine_ls_goodness_of_fit_ref 1.408
_refine_ls_hydrogen_treatment mixed
_refine_ls_matrix_type full
_refine_ls_number_parameters 46
_refine_ls_number_reflns 1202
_refine_ls_number_restraints 0
_refine_ls_restrained_S_all 1.408
_refine_ls_R_factor_all 0.0364
_refine_ls_R_factor_gt 0.0345
_refine_ls_shift/su_max 0.000
_refine_ls_shift/su_mean 0.000
_refine_ls_structure_factor_coef Fsqd
_refine_ls_weighting_details 'calc w=1/[\s^2^(Fo^2^)+(0.0000P)^2^+2.3037P] where P=(Fo^2^+2Fc^2^)/3'
_refine_ls_weighting_scheme calc
_refine_ls_wR_factor_gt 0.0826
_refine_ls_wR_factor_ref 0.0839
_reflns_number_gt 1148
_reflns_number_total 1202
_reflns_threshold_expression >2sigma(I)
_cod_data_source_file C-200k-Pccn.cif
_cod_data_source_block C-200K-Pccn
_cod_original_cell_volume 991.7(9)
_cod_original_sg_symbol_H-M '? P ccn'
_cod_original_formula_sum 'C H6 Cl2 Fe0.50 N'
_cod_database_code 4337223

loop_
_symmetry_equiv_pos_as_xyz
'x, y, z'
'-x+1/2, -y+1/2, z'
'x+1/2, -y, -z+1/2'
'-x, y+1/2, -z+1/2'
'-x, -y, -z'
'x-1/2, y-1/2, -z'
'-x-1/2, y, z-1/2'
'x, -y-1/2, z-1/2'

loop_
_atom_site_label
_atom_site_type_symbol
_atom_site_fract_x
_atom_site_fract_y
_atom_site_fract_z
_atom_site_U_iso_or_equiv
_atom_site_adp_type
_atom_site_occupancy
_atom_site_symmetry_multiplicity
_atom_site_calc_flag
_atom_site_refinement_flags
Fe1 Fe 0.0000 0.0000 0.0000 0.01386(15) Uani 1 2 d S
Cl1 Cl 0.02352(11) 0.02329(11) 0.12554(4) 0.02586(19) Uani 1 1 d .
Cl2 Cl 0.2500 -0.2500 -0.00018(6) 0.0224(2) Uani 1 2 d S
Cl3 Cl -0.2500 -0.2500 0.01403(5) 0.0204(2) Uani 1 2 d S
N1 N -0.0116(4) -0.0115(4) 0.38619(15) 0.0272(6) Uani 1 1 d .
H1 H 0.0629 0.0641 0.4120 0.041 Uiso 1 1 calc R
H1A H 0.0140 -0.1322 0.3965 0.041 Uiso 1 1 calc R
H1B H -0.1327 0.0131 0.3963 0.041 Uiso 1 1 calc R
C1 C 0.0219(6) 0.0215(6) 0.3119(2) 0.0441(10) Uani 1 1 d .
H1C H -0.0047 0.1517 0.3009 0.066 Uiso 1 1 calc R
H1D H -0.0591 -0.0592 0.2841 0.066 Uiso 1 1 calc R
H1E H 0.1521 -0.0059 0.3010 0.066 Uiso 1 1 calc R

loop_
_atom_site_aniso_label
_atom_site_aniso_U_11
_atom_site_aniso_U_22
_atom_site_aniso_U_33
_atom_site_aniso_U_23
_atom_site_aniso_U_13
_atom_site_aniso_U_12
Fe1 0.0124(3) 0.0123(3) 0.0169(3) -0.00003(19) -0.00003(18) 0.0013(2)
Cl1 0.0301(4) 0.0302(4) 0.0173(3) 0.0005(3) 0.0005(3) -0.0022(3)
Cl2 0.0140(5) 0.0146(5) 0.0388(6) 0.000 0.000 0.0051(4)
Cl3 0.0166(5) 0.0163(5) 0.0284(5) 0.000 0.000 -0.0038(4)
N1 0.0301(14) 0.0298(14) 0.0218(13) -0.0014(10) -0.0021(10) -0.0058(12)
C1 0.054(2) 0.054(2) 0.0249(19) 0.0049(16) 0.0056(16) -0.002(2)

loop_
_atom_type_symbol
_atom_type_description
_atom_type_scat_dispersion_real
_atom_type_scat_dispersion_imag
_atom_type_scat_source
C C 0.0033 0.0016 'International Tables Vol C Tables 4.2.6.8 and 6.1.1.4'
H H 0.0000 0.0000 'International Tables Vol C Tables 4.2.6.8 and 6.1.1.4'
N N 0.0061 0.0033 'International Tables Vol C Tables 4.2.6.8 and 6.1.1.4'
Cl Cl 0.1484 0.1585 'International Tables Vol C Tables 4.2.6.8 and 6.1.1.4'
Fe Fe 0.3463 0.8444 'International Tables Vol C Tables 4.2.6.8 and 6.1.1.4'

loop_
_geom_angle_atom_site_label_1
_geom_angle_atom_site_label_2
_geom_angle_atom_site_label_3
_geom_angle
_geom_angle_site_symmetry_1
_geom_angle_site_symmetry_3
Cl1 Fe1 Cl1 180.00(4) . 5
Cl1 Fe1 Cl2 89.95(3) . 5
Cl1 Fe1 Cl2 90.05(3) 5 5
Cl1 Fe1 Cl2 90.05(3) . .
Cl1 Fe1 Cl2 89.95(3) 5 .
Cl2 Fe1 Cl2 180.0 5 .
Cl1 Fe1 Cl3 90.37(3) . 5
Cl1 Fe1 Cl3 89.63(3) 5 5
Cl2 Fe1 Cl3 90.01(4) 5 5
Cl2 Fe1 Cl3 89.99(4) . 5
Cl1 Fe1 Cl3 89.63(3) . .
Cl1 Fe1 Cl3 90.37(3) 5 .
Cl2 Fe1 Cl3 89.99(4) 5 .
Cl2 Fe1 Cl3 90.01(4) . .
Cl3 Fe1 Cl3 180.0 5 .
Fe1 Cl2 Fe1 179.85(5) 2_545 .
Fe1 Cl3 Fe1 167.95(5) . 2_445

loop_
_geom_bond_atom_site_label_1
_geom_bond_atom_site_label_2
_geom_bond_distance
_geom_bond_site_symmetry_2
Fe1 Cl1 2.4152(15) .
Fe1 Cl1 2.4152(15) 5
Fe1 Cl2 2.5447(10) 5
Fe1 Cl2 2.5447(10) .
Fe1 Cl3 2.5588(9) 5
Fe1 Cl3 2.5588(9) .
Cl2 Fe1 2.5447(10) 2_545
Cl3 Fe1 2.5588(9) 2_445
N1 C1 1.461(5) .

loop_
_geom_torsion_atom_site_label_1
_geom_torsion_atom_site_label_2
_geom_torsion_atom_site_label_3
_geom_torsion_atom_site_label_4
_geom_torsion
_geom_torsion_site_symmetry_1
_geom_torsion_site_symmetry_4
Cl1 Fe1 Cl2 Fe1 6(41) . 2_545
Cl1 Fe1 Cl2 Fe1 -174(41) 5 2_545
Cl2 Fe1 Cl2 Fe1 180(41) 5 2_545
Cl3 Fe1 Cl2 Fe1 96(41) 5 2_545
Cl3 Fe1 Cl2 Fe1 -84(41) . 2_545
Cl1 Fe1 Cl3 Fe1 -179.973(18) . 2_445
Cl1 Fe1 Cl3 Fe1 0.027(18) 5 2_445
Cl2 Fe1 Cl3 Fe1 90.07(2) 5 2_445
Cl2 Fe1 Cl3 Fe1 -89.92(2) . 2_445
Cl3 Fe1 Cl3 Fe1 180.000(2) 5 2_445
